data_1530725
loop_
_publ_author_name
'Schleid, T.'
'Meyer, G.'

_publ_section_title
;
 Hydrogen(Deuterium)-Stabilized and Lithium-Intercalated Erbium
 Monochloride: An X-Ray Single Crystal and Neutron Powder Diffraction
 Study
;
_journal_name_full 'Journal of the Less-Common Metals'
_journal_page_first 161
_journal_page_last 171
_journal_volume 156
_journal_year 1989
_chemical_formula_sum 'Cl Er H'
_chemical_name_systematic 'Er Cl H'
_space_group_IT_number 166
_symmetry_space_group_name_Hall '-R 3 2"'
_symmetry_space_group_name_H-M 'R -3 m :H'
_cell_angle_alpha 90
_cell_angle_beta 90
_cell_angle_gamma 120
_cell_formula_units_Z 6
_cell_length_a 3.7048
_cell_length_b 3.7048
_cell_length_c 27.188
_cell_volume 323.175
_citation_journal_id_ASTM JCOMAH
_cod_data_source_file Schleid_JCOMAH_1989_1911.cif
_cod_data_source_block H1Cl1Er1
_cod_original_cell_volume 323.1747
_cod_original_formula_sum 'H1 Cl1 Er1'
_cod_database_code 1530725

loop_
_symmetry_equiv_pos_as_xyz
x,y,z
-y,x-y,z
-x+y,-x,z
y,x,-z
-x,-x+y,-z
x-y,-y,-z
-x,-y,-z
y,-x+y,-z
x-y,x,-z
-y,-x,z
x,x-y,z
-x+y,y,z
x+2/3,y+1/3,z+1/3
-y+2/3,x-y+1/3,z+1/3
-x+y+2/3,-x+1/3,z+1/3
y+2/3,x+1/3,-z+1/3
-x+2/3,-x+y+1/3,-z+1/3
x-y+2/3,-y+1/3,-z+1/3
-x+2/3,-y+1/3,-z+1/3
y+2/3,-x+y+1/3,-z+1/3
x-y+2/3,x+1/3,-z+1/3
-y+2/3,-x+1/3,z+1/3
x+2/3,x-y+1/3,z+1/3
-x+y+2/3,y+1/3,z+1/3
x+1/3,y+2/3,z+2/3
-y+1/3,x-y+2/3,z+2/3
-x+y+1/3,-x+2/3,z+2/3
y+1/3,x+2/3,-z+2/3
-x+1/3,-x+y+2/3,-z+2/3
x-y+1/3,-y+2/3,-z+2/3
-x+1/3,-y+2/3,-z+2/3
y+1/3,-x+y+2/3,-z+2/3
x-y+1/3,x+2/3,-z+2/3
-y+1/3,-x+2/3,z+2/3
x+1/3,x-y+2/3,z+2/3
-x+y+1/3,y+2/3,z+2/3

loop_
_atom_site_label
_atom_site_type_symbol
_atom_site_fract_x
_atom_site_fract_y
_atom_site_fract_z
_atom_site_occupancy
_atom_site_U_iso_or_equiv
H1 H 0 0 0.198 1 0.0
Cl1 Cl 0 0 0.3893 1 0.0
Er1 Er 0 0 0.11723 1 0.0
